data_4076040
loop_
_publ_author_name
'Bruce, Michael I.'
'Low, Paul J.'
'Hartl, Franti\<sek'
'Humphrey, Paul A.'
'de Montigny, Fr\'ed\'eric'
'Jevric, Martyn'
'Lapinte, Claude'
'Perkins, Gary J.'
'Roberts, Rachel L.'
'Skelton, Brian W.'
'White, Allan H.'

_publ_section_title
;
 Syntheses, Structures, Some Reactions, and Electrochemical Oxidation of
 Ferrocenylethynyl Complexes of Iron, Ruthenium, and Osmium
;
_journal_issue 22
_journal_name_full Organometallics
_journal_page_first 5241
_journal_paper_doi 10.1021/om050483l
_journal_volume 24
_journal_year 2005
_chemical_formula_moiety 'C86 H86 Fe3 P4, 2 (C4 H8 O)'
_chemical_formula_sum 'C94 H102 Fe3 O2 P4'
_chemical_formula_weight 1555.29
_space_group_IT_number 2
_symmetry_cell_setting triclinic
_symmetry_space_group_name_Hall '-P 1'
_symmetry_space_group_name_H-M 'P -1'
_cell_angle_alpha 108.553(7)
_cell_angle_beta 95.423(7)
_cell_angle_gamma 95.282(7)
_cell_formula_units_Z 1
_cell_length_a 10.840(5)
_cell_length_b 12.788(5)
_cell_length_c 15.278(6)
_cell_measurement_reflns_used 2012
_cell_measurement_temperature 150(2)
_cell_measurement_theta_max 24.98
_cell_measurement_theta_min 2.22
_cell_volume 1982.0(14)
_computing_cell_refinement 'Siemens SAINT (Siemens, 1995)'
_computing_data_collection 'Siemens SMART (Siemens, 1995)'
_computing_data_reduction 'xtal ADDREF SORTRF'
_computing_molecular_graphics xtal
_computing_publication_material 'xtal BONDLA CIFIO'
_computing_structure_refinement 'xtal CRYLSQ'
_computing_structure_solution xtal
_diffrn_ambient_temperature 150(2)
_diffrn_measured_fraction_theta_full 1.0
_diffrn_measured_fraction_theta_max 1.0
_diffrn_measurement_device_type
;
Bruker SMART CCD diffractometer
;
_diffrn_measurement_method '\w scans'
_diffrn_radiation_detector 'CCD area detector'
_diffrn_radiation_monochromator graphite
_diffrn_radiation_source 'sealed tube'
_diffrn_radiation_type 'Mo K\a'
_diffrn_radiation_wavelength .71073
_diffrn_reflns_av_R_equivalents .096
_diffrn_reflns_av_sigmaI/netI .197
_diffrn_reflns_limit_h_max 12
_diffrn_reflns_limit_h_min -12
_diffrn_reflns_limit_k_max 14
_diffrn_reflns_limit_k_min -15
_diffrn_reflns_limit_l_max 18
_diffrn_reflns_limit_l_min -18
_diffrn_reflns_number 14577
_diffrn_reflns_theta_full 25.0
_diffrn_reflns_theta_max 25.0
_diffrn_reflns_theta_min 1.42
_diffrn_standards_decay_% 0
_diffrn_standards_number 0
_exptl_absorpt_coefficient_mu .672
_exptl_absorpt_correction_T_max 1
_exptl_absorpt_correction_T_min .76
_exptl_absorpt_correction_type multi-scan
_exptl_absorpt_process_details
;
 SADABS; Sheldrick, 1996
;
_exptl_crystal_colour orange
_exptl_crystal_density_diffrn 1.303
_exptl_crystal_density_method 'not measured'
_exptl_crystal_description bar
_exptl_crystal_F_000 820
_exptl_crystal_size_max .15
_exptl_crystal_size_mid .07
_exptl_crystal_size_min .06
_refine_diff_density_max .961
_refine_diff_density_min -.811
_refine_ls_extinction_method none
_refine_ls_goodness_of_fit_all .987
_refine_ls_goodness_of_fit_ref 1.013
_refine_ls_hydrogen_treatment noref
_refine_ls_matrix_type full
_refine_ls_number_constraints 0
_refine_ls_number_parameters 466
_refine_ls_number_reflns 4169
_refine_ls_number_restraints 0
_refine_ls_R_factor_all .152
_refine_ls_R_factor_gt .079
_refine_ls_shift/su_max .001
_refine_ls_shift/su_mean .0001
_refine_ls_structure_factor_coef F
_refine_ls_weighting_scheme calc
_refine_ls_wR_factor_all .131
_refine_ls_wR_factor_ref .103
_reflns_d_resolution_high .842
_reflns_d_resolution_low 14.318
_reflns_Friedel_coverage 0
_reflns_limit_h_max 12
_reflns_limit_h_min 0
_reflns_limit_k_max 15
_reflns_limit_k_min -15
_reflns_limit_l_max 17
_reflns_limit_l_min -18
_reflns_number_gt 4169
_reflns_number_total 6876
_reflns_threshold_expression 'F    > 4.00 sig(F   )'
_cod_data_source_file om050483lsi20050611_121017.cif
_cod_data_source_block br965x
_cod_original_sg_symbol_Hall -p_1
_cod_original_sg_symbol_H-M P_-1
_cod_database_code 4076040

loop_
_symmetry_equiv_pos_as_xyz
+x,+y,+z
-x,-y,-z

loop_
_atom_site_label
_atom_site_fract_x
_atom_site_fract_y
_atom_site_fract_z
_atom_site_U_iso_or_equiv
_atom_site_adp_type
_atom_site_occupancy
Fe1 .14744(10) .81828(9) .29147(8) .0195(5) Uani 1.00000
Fe2 .00000 .50000 .50000 .0237(8) Uani 1.00000
P1 .32620(19) .76289(17) .25496(15) .0237(9) Uani 1.00000
C111 .4371(7) .8510(7) .2145(6) .030(4) Uani 1.00000
C112 .5313(8) .9281(7) .2779(6) .034(4) Uani 1.00000
C113 .6070(8) 1.0041(9) .2486(8) .056(6) Uani 1.00000
C114 .5894(11) 1.0002(13) .1565(10) .082(8) Uani 1.00000
C115 .4986(11) .9226(14) .0947(9) .084(8) Uani 1.00000
C116 .4246(9) .8484(10) .1225(7) .055(6) Uani 1.00000
C121 .4313(7) .7236(6) .3392(5) .022(3) Uani 1.00000
C122 .3938(7) .7237(6) .4247(6) .027(4) Uani 1.00000
C123 .4695(9) .6861(9) .4855(7) .046(5) Uani 1.00000
C124 .5821(9) .6537(8) .4626(7) .043(5) Uani 1.00000
C125 .6223(8) .6539(7) .3791(7) .037(4) Uani 1.00000
C126 .5472(8) .6905(7) .3182(6) .032(4) Uani 1.00000
C10 .2985(9) .6304(8) .1542(7) .042(5) Uani 1.00000
C20 .1599(7) .5946(6) .1179(5) .026(4) Uani 1.00000
P2 .0710(2) .71548(17) .14984(15) .0229(9) Uani 1.00000
C201 .0487(8) .5088(6) .3735(5) .026(4) Uani 1.00000
C202 .1289(8) .4474(7) .4112(6) .031(4) Uani 1.00000
C203 .0550(10) .3539(7) .4213(6) .041(5) Uani 1.00000
C204 -.0710(9) .3587(7) .3908(6) .037(4) Uani 1.00000
C205 -.0773(8) .4532(7) .3616(6) .031(4) Uani 1.00000
C211 .0797(8) .7649(7) .0488(5) .028(4) Uani 1.00000
C212 .1363(8) .8721(7) .0606(6) .038(4) Uani 1.00000
C213 .1500(10) .9078(7) -.0152(7) .043(5) Uani 1.00000
C214 .1095(10) .8339(9) -.1045(6) .044(5) Uani 1.00000
C215 .0530(10) .7283(9) -.1182(7) .048(5) Uani 1.00000
C216 .0385(8) .6947(8) -.0413(6) .038(4) Uani 1.00000
C221 -.0939(8) .6514(7) .1257(5) .027(4) Uani 1.00000
C222 -.1317(8) .5617(7) .1554(6) .033(4) Uani 1.00000
C223 -.2542(8) .5117(8) .1399(6) .037(4) Uani 1.00000
C224 -.3460(9) .5515(8) .0921(7) .044(5) Uani 1.00000
C225 -.3119(8) .6407(8) .0632(7) .043(5) Uani 1.00000
C226 -.1877(8) .6900(7) .0803(6) .036(4) Uani 1.00000
C1 .1141(8) .6846(6) .3209(5) .025(4) Uani 1.00000
C2 .0844(8) .6045(6) .3460(5) .025(4) Uani 1.00000
C101 .1163(8) .9059(6) .4294(5) .025(4) Uani 1.00000
C1011 .1243(9) .8688(7) .5143(6) .033(4) Uani 1.00000
C102 .2125(7) .9685(6) .4042(6) .026(4) Uani 1.00000
C1021 .3415(8) 1.0153(7) .4590(6) .033(4) Uani 1.00000
C103 .1631(8) .9958(6) .3257(6) .030(4) Uani 1.00000
C1031 .2290(9) 1.0784(7) .2866(7) .041(5) Uani 1.00000
C104 .0323(7) .9470(6) .3005(6) .026(4) Uani 1.00000
C1041 -.0606(9) .9672(8) .2301(7) .042(5) Uani 1.00000
C105 .0070(7) .8907(6) .3656(5) .023(3) Uani 1.00000
C1051 -.1179(9) .8303(7) .3684(6) .038(4) Uani 1.00000
O01 .5183(17) .350(2) .2338(13) .267(17) Uani 1.00000
C02 .4796(14) .2789(11) .1399(9) .083(8) Uani 1.00000
C03 .357(2) .2304(13) .1296(10) .121(12) Uani 1.00000
C04 .2978(16) .3205(12) .1936(12) .101(10) Uani 1.00000
C05 .3969(14) .3753(12) .2721(11) .089(9) Uani 1.00000
H112 .54375 .93116 .34207 .03700 Uiso 1.00000
H113 .66898 1.05983 .29239 .06600 Uiso 1.00000
H114 .64251 1.05083 .13665 .09300 Uiso 1.00000
H115 .48811 .91775 .03004 .09800 Uiso 1.00000
H116 .35818 .79531 .07821 .07000 Uiso 1.00000
H122 .31458 .74692 .43934 .03400 Uiso 1.00000
H123 .44245 .68636 .54541 .05900 Uiso 1.00000
H124 .63679 .62966 .50389 .05100 Uiso 1.00000
H125 .70153 .62796 .36317 .04200 Uiso 1.00000
H126 .57589 .69205 .25980 .04100 Uiso 1.00000
H10a .34147 .64031 .10314 .05200 Uiso 1.00000
H10b .33239 .57210 .17062 .05200 Uiso 1.00000
H20a .12882 .54095 .14333 .02800 Uiso 1.00000
H20b .14949 .56214 .05093 .02800 Uiso 1.00000
H202 .21806 .46370 .42475 .03900 Uiso 1.00000
H203 .08533 .29847 .44432 .04500 Uiso 1.00000
H204 -.14157 .30816 .39259 .04400 Uiso 1.00000
H205 -.15228 .47524 .33762 .03400 Uiso 1.00000
H212 .16917 .92081 .12165 .04700 Uiso 1.00000
H213 .18400 .98364 -.00655 .05300 Uiso 1.00000
H214 .12284 .85689 -.15806 .05400 Uiso 1.00000
H215 .02385 .67802 -.18148 .05600 Uiso 1.00000
H216 -.00223 .61918 -.05231 .05000 Uiso 1.00000
H222 -.07003 .53384 .19011 .04100 Uiso 1.00000
H223 -.27693 .45091 .16023 .04800 Uiso 1.00000
H224 -.43200 .51614 .07825 .05300 Uiso 1.00000
H225 -.37304 .67107 .03076 .04900 Uiso 1.00000
H226 -.16585 .75266 .06075 .04400 Uiso 1.00000
H02a .53631 .22209 .12944 .09900 Uiso 1.00000
H02b .49107 .31882 .09952 .09900 Uiso 1.00000
H03a .32168 .20947 .06412 .13300 Uiso 1.00000
H03b .35242 .16153 .14389 .13300 Uiso 1.00000
H04a .27013 .37179 .16323 .15000 Uiso 1.00000
H04b .22447 .29076 .21390 .15000 Uiso 1.00000
H05a .39263 .34479 .32308 .10800 Uiso 1.00000
H05b .39787 .45373 .29843 .10800 Uiso 1.00000
H1011a .06024 .89766 .55064 .04600 Uiso 1.00000
H1011b .20368 .89985 .55121 .04600 Uiso 1.00000
H1011c .11417 .79058 .49684 .04600 Uiso 1.00000
H1021a .39563 1.03655 .42075 .04600 Uiso 1.00000
H1021b .37569 .95754 .47849 .04600 Uiso 1.00000
H1021c .33661 1.07624 .51319 .04600 Uiso 1.00000
H1031a .16713 1.11622 .26515 .05800 Uiso 1.00000
H1031b .26553 1.03581 .23397 .05800 Uiso 1.00000
H1031c .28950 1.13090 .33254 .05800 Uiso 1.00000
H1041a -.09540 1.03232 .26489 .06100 Uiso 1.00000
H1041b -.12404 .90529 .21237 .06100 Uiso 1.00000
H1041c -.02149 .98183 .18154 .06100 Uiso 1.00000
H1051a -.11484 .75353 .35879 .05300 Uiso 1.00000
H1051b -.18080 .83603 .32090 .05300 Uiso 1.00000
H1051c -.14796 .86301 .42660 .05300 Uiso 1.00000

loop_
_atom_site_aniso_label
_atom_site_aniso_U_11
_atom_site_aniso_U_22
_atom_site_aniso_U_33
_atom_site_aniso_U_12
_atom_site_aniso_U_13
_atom_site_aniso_U_23
Fe1 .0190(6) .0178(6) .0252(7) .0033(5) .0064(5) .0109(5)
Fe2 .0310(10) .0206(9) .0253(9) .0048(7) .0079(8) .0140(7)
P1 .0191(11) .0252(12) .0283(12) .0037(9) .0041(9) .0102(9)
C111 .014(4) .044(5) .036(5) .007(4) .007(4) .017(4)
C112 .036(5) .033(5) .043(5) .008(4) .012(4) .021(4)
C113 .014(5) .074(8) .092(9) -.007(5) .003(5) .049(7)
C114 .052(8) .134(13) .103(11) .002(8) .012(7) .102(10)
C115 .046(7) .164(14) .066(8) -.008(8) -.004(7) .079(9)
C116 .038(6) .089(9) .056(7) -.000(6) .011(5) .049(7)
C121 .025(4) .015(4) .030(5) .003(3) .010(4) .009(3)
C122 .017(4) .028(5) .041(5) .003(3) -.003(4) .019(4)
C123 .041(6) .060(7) .047(6) .007(5) .007(5) .029(5)
C124 .037(6) .041(6) .063(7) .009(5) -.005(5) .033(5)
C125 .023(5) .034(5) .059(6) .006(4) .000(4) .023(5)
C126 .028(5) .033(5) .041(5) .007(4) .010(4) .018(4)
C10 .033(5) .037(5) .051(6) .008(4) .002(5) .006(5)
C20 .030(5) .021(4) .027(4) .003(4) .001(4) .009(4)
P2 .0236(12) .0240(11) .0257(12) .0048(9) .0058(9) .0132(9)
C201 .039(5) .020(4) .020(4) .002(4) .007(4) .006(3)
C202 .029(5) .035(5) .041(5) .012(4) .016(4) .024(4)
C203 .067(7) .025(5) .041(6) .010(5) .023(5) .021(4)
C204 .052(6) .028(5) .032(5) -.009(4) .002(4) .016(4)
C205 .025(5) .037(5) .039(5) -.002(4) .008(4) .025(4)
C211 .029(5) .044(5) .019(4) .011(4) .005(4) .020(4)
C212 .036(5) .032(5) .048(6) .001(4) .001(4) .018(5)
C213 .063(7) .025(5) .057(7) .006(4) .021(5) .029(5)
C214 .060(7) .058(7) .033(5) .026(5) .021(5) .033(5)
C215 .062(7) .052(7) .036(6) .010(5) .008(5) .020(5)
C216 .037(5) .043(6) .037(5) .001(4) .005(4) .019(5)
C221 .033(5) .027(5) .022(4) .006(4) .006(4) .009(4)
C222 .031(5) .043(5) .025(5) .009(4) .009(4) .008(4)
C223 .023(5) .056(6) .027(5) -.009(4) -.002(4) .012(4)
C224 .032(5) .047(6) .042(6) -.014(4) .004(4) .002(5)
C225 .021(5) .056(6) .046(6) .009(4) -.005(4) .011(5)
C226 .037(5) .040(5) .035(5) .009(4) .002(4) .017(4)
C1 .032(5) .021(4) .022(4) .009(4) .006(4) .007(4)
C2 .036(5) .024(4) .020(4) .012(4) .008(4) .011(4)
C101 .038(5) .010(4) .027(4) .003(3) .011(4) .005(3)
C1011 .053(6) .021(4) .028(5) .006(4) .015(4) .007(4)
C102 .023(4) .022(4) .030(5) -.000(3) -.001(4) .005(4)
C1021 .020(5) .032(5) .041(5) -.004(4) .005(4) .004(4)
C103 .030(5) .022(4) .038(5) .008(4) .007(4) .010(4)
C1031 .062(7) .014(4) .054(6) -.003(4) .019(5) .019(4)
C104 .028(5) .025(4) .028(5) .011(4) .002(4) .011(4)
C1041 .040(6) .044(6) .049(6) .012(4) .010(5) .022(5)
C105 .020(4) .019(4) .030(5) .003(3) -.001(4) .007(4)
C1051 .041(6) .028(5) .047(6) .002(4) .022(5) .012(4)
O01 .162(17) .35(3) .200(18) -.053(16) .075(14) -.027(18)
C02 .098(11) .069(9) .059(8) -.032(8) .037(8) -.006(7)
C03 .22(2) .075(11) .065(10) -.034(13) .011(12) .035(9)
C04 .137(15) .054(9) .112(13) .015(9) -.017(11) .036(9)
C05 .076(10) .094(11) .096(11) -.001(8) .024(9) .027(9)

loop_
_atom_type_symbol
_atom_type_oxidation_number
_atom_type_number_in_cell
_atom_type_scat_dispersion_real
_atom_type_scat_dispersion_imag
_atom_type_scat_source
C 0 94 .002 .002 'Int Tables Vol IV Tables 2.2B and 2.3.1'
H 0 102 0 0 'Int Tables Vol IV Tables 2.2B and 2.3.1'
Fe 0 3 .301 .845 'Int Tables Vol IV Tables 2.2B and 2.3.1'
O 0 2 .008 .006 'Int Tables Vol IV Tables 2.2B and 2.3.1'
P 0 4 .09 .095 'Int Tables Vol IV Tables 2.2B and 2.3.1'

loop_
_geom_angle_atom_site_label_1
_geom_angle_atom_site_label_2
_geom_angle_atom_site_label_3
_geom_angle_site_symmetry_1
_geom_angle_site_symmetry_3
_geom_angle
P1 Fe1 P2 . . 85.86(9)
P1 Fe1 C1 . . 86.7(3)
P1 Fe1 C101 . . 123.7(2)
P1 Fe1 C102 . . 99.9(2)
P1 Fe1 C103 . . 109.0(2)
P1 Fe1 C104 . . 144.7(3)
P1 Fe1 C105 . . 163.0(2)
P2 Fe1 C1 . . 84.9(2)
P2 Fe1 C101 . . 148.8(2)
P2 Fe1 C102 . . 156.8(3)
P2 Fe1 C103 . . 118.1(3)
P2 Fe1 C104 . . 96.3(2)
P2 Fe1 C105 . . 111.0(2)
C1 Fe1 C101 . . 87.1(3)
C1 Fe1 C102 . . 117.7(3)
C1 Fe1 C103 . . 152.2(3)
C1 Fe1 C104 . . 128.6(3)
C1 Fe1 C105 . . 92.1(3)
C101 Fe1 C102 . . 38.7(3)
C101 Fe1 C103 . . 65.2(3)
C101 Fe1 C104 . . 66.1(3)
C101 Fe1 C105 . . 39.3(3)
C102 Fe1 C103 . . 38.8(3)
C102 Fe1 C104 . . 66.2(3)
C102 Fe1 C105 . . 65.7(3)
C103 Fe1 C104 . . 39.8(3)
C103 Fe1 C105 . . 66.0(3)
C104 Fe1 C105 . . 39.6(4)
C201 Fe2 C202 . . 40.2(4)
C201 Fe2 C203 . . 68.4(4)
C201 Fe2 C204 . . 68.0(3)
C201 Fe2 C205 . . 40.8(3)
C201 Fe2 C201 . '2 566' 180.0000
C201 Fe2 C202 . '2 566' 139.8(4)
C201 Fe2 C203 . '2 566' 111.6(4)
C201 Fe2 C204 . '2 566' 112.0(3)
C201 Fe2 C205 . '2 566' 139.2(3)
C202 Fe2 C203 . . 41.0(4)
C202 Fe2 C204 . . 68.0(3)
C202 Fe2 C205 . . 68.1(3)
C202 Fe2 C201 . '2 566' 139.8(4)
C202 Fe2 C202 . '2 566' 180.0000
C202 Fe2 C203 . '2 566' 139.0(4)
C202 Fe2 C204 . '2 566' 112.0(3)
C202 Fe2 C205 . '2 566' 111.9(3)
C203 Fe2 C204 . . 40.3(4)
C203 Fe2 C205 . . 68.1(4)
C203 Fe2 C201 . '2 566' 111.6(4)
C203 Fe2 C202 . '2 566' 139.0(4)
C203 Fe2 C203 . '2 566' 180.0000
C203 Fe2 C204 . '2 566' 139.7(4)
C203 Fe2 C205 . '2 566' 111.9(4)
C204 Fe2 C205 . . 40.2(4)
C204 Fe2 C201 . '2 566' 112.0(3)
C204 Fe2 C202 . '2 566' 112.0(3)
C204 Fe2 C203 . '2 566' 139.7(4)
C204 Fe2 C204 . '2 566' 180.0000
C204 Fe2 C205 . '2 566' 139.8(4)
C205 Fe2 C201 . '2 566' 139.2(3)
C205 Fe2 C202 . '2 566' 111.9(3)
C205 Fe2 C203 . '2 566' 111.9(4)
C205 Fe2 C204 . '2 566' 139.8(4)
C205 Fe2 C205 . '2 566' 180.0000
C201 Fe2 C202 '2 566' '2 566' 40.2(4)
C201 Fe2 C203 '2 566' '2 566' 68.4(4)
C201 Fe2 C204 '2 566' '2 566' 68.0(3)
C201 Fe2 C205 '2 566' '2 566' 40.8(3)
C202 Fe2 C203 '2 566' '2 566' 41.0(4)
C202 Fe2 C204 '2 566' '2 566' 68.0(3)
C202 Fe2 C205 '2 566' '2 566' 68.1(3)
C203 Fe2 C204 '2 566' '2 566' 40.3(4)
C203 Fe2 C205 '2 566' '2 566' 68.1(4)
C204 Fe2 C205 '2 566' '2 566' 40.2(4)
Fe1 P1 C111 . . 119.5(3)
Fe1 P1 C121 . . 120.1(3)
Fe1 P1 C10 . . 109.7(3)
C111 P1 C121 . . 101.7(4)
C111 P1 C10 . . 102.1(4)
C121 P1 C10 . . 101.0(4)
P1 C111 C112 . . 120.5(7)
P1 C111 C116 . . 121.3(6)
C112 C111 C116 . . 118.1(9)
C111 C112 C113 . . 120.3(9)
C111 C112 H112 . . 120.3
C113 C112 H112 . . 119.4
C112 C113 C114 . . 119.7(9)
C112 C113 H113 . . 120.8
C114 C113 H113 . . 119.5
C113 C114 C115 . . 119.4(14)
C113 C114 H114 . . 119.3
C115 C114 H114 . . 121.2
C114 C115 C116 . . 121.3(13)
C114 C115 H115 . . 119.7
C116 C115 H115 . . 119.0
C111 C116 C115 . . 121.2(9)
C111 C116 H116 . . 118.3
C115 C116 H116 . . 120.4
P1 C121 C122 . . 120.4(6)
P1 C121 C126 . . 121.1(7)
C122 C121 C126 . . 118.5(8)
C121 C122 C123 . . 120.2(8)
C121 C122 H122 . . 118.5
C123 C122 H122 . . 121.2
C122 C123 C124 . . 119.6(10)
C122 C123 H123 . . 119.7
C124 C123 H123 . . 120.6
C123 C124 C125 . . 121.4(10)
C123 C124 H124 . . 121.2
C125 C124 H124 . . 117.3
C124 C125 C126 . . 119.2(8)
C124 C125 H125 . . 120.1
C126 C125 H125 . . 120.7
C121 C126 C125 . . 120.9(9)
C121 C126 H126 . . 119.6
C125 C126 H126 . . 119.5
P1 C10 C20 . . 112.2(6)
P1 C10 H10a . . 109.4
P1 C10 H10b . . 110.9
C20 C10 H10a . . 108.1
C20 C10 H10b . . 109.2
H10a C10 H10b . . 106.8
C10 C20 P2 . . 110.8(5)
C10 C20 H20a . . 109.0
C10 C20 H20b . . 109.5
P2 C20 H20a . . 109.8
P2 C20 H20b . . 108.7
H20a C20 H20b . . 109.0
Fe1 P2 C20 . . 107.0(3)
Fe1 P2 C211 . . 122.7(3)
Fe1 P2 C221 . . 119.2(3)
C20 P2 C211 . . 101.6(4)
C20 P2 C221 . . 103.7(4)
C211 P2 C221 . . 100.0(4)
Fe2 C201 C202 . . 68.5(5)
Fe2 C201 C205 . . 69.2(5)
Fe2 C201 C2 . . 130.2(5)
C202 C201 C205 . . 107.0(8)
C202 C201 C2 . . 127.5(8)
C205 C201 C2 . . 125.4(8)
Fe2 C202 C201 . . 71.2(5)
Fe2 C202 C203 . . 69.6(5)
Fe2 C202 H202 . . 127.4
C201 C202 C203 . . 108.8(8)
C201 C202 H202 . . 125.6
C203 C202 H202 . . 125.6
Fe2 C203 C202 . . 69.4(5)
Fe2 C203 C204 . . 70.0(5)
Fe2 C203 H203 . . 125.9
C202 C203 C204 . . 107.4(9)
C202 C203 H203 . . 126.3
C204 C203 H203 . . 126.3
Fe2 C204 C203 . . 69.7(4)
Fe2 C204 C205 . . 70.6(4)
Fe2 C204 H204 . . 123.4
C203 C204 C205 . . 109.1(8)
C203 C204 H204 . . 125.3
C205 C204 H204 . . 125.5
Fe2 C205 C201 . . 70.0(4)
Fe2 C205 C204 . . 69.2(5)
Fe2 C205 H205 . . 126.7
C201 C205 C204 . . 107.7(8)
C201 C205 H205 . . 126.6
C204 C205 H205 . . 125.7
P2 C211 C212 . . 120.7(6)
P2 C211 C216 . . 121.3(7)
C212 C211 C216 . . 117.9(9)
C211 C212 C213 . . 121.3(7)
C211 C212 H212 . . 119.5
C213 C212 H212 . . 119.1
C212 C213 C214 . . 118.9(9)
C212 C213 H213 . . 121.0
C214 C213 H213 . . 120.1
C213 C214 C215 . . 121.1(10)
C213 C214 H214 . . 119.5
C215 C214 H214 . . 119.4
C214 C215 C216 . . 119.1(8)
C214 C215 H215 . . 119.9
C216 C215 H215 . . 121.0
C211 C216 C215 . . 121.7(9)
C211 C216 H216 . . 120.2
C215 C216 H216 . . 118.0
P2 C221 C222 . . 120.9(7)
P2 C221 C226 . . 122.9(7)
C222 C221 C226 . . 116.2(8)
C221 C222 C223 . . 123.0(9)
C221 C222 H222 . . 119.3
C223 C222 H222 . . 117.7
C222 C223 C224 . . 119.2(10)
C222 C223 H223 . . 121.3
C224 C223 H223 . . 119.5
C223 C224 C225 . . 119.0(8)
C223 C224 H224 . . 120.8
C225 C224 H224 . . 120.1
C224 C225 C226 . . 120.6(10)
C224 C225 H225 . . 121.3
C226 C225 H225 . . 118.1
C221 C226 C225 . . 122.0(10)
C221 C226 H226 . . 118.5
C225 C226 H226 . . 119.5
Fe1 C1 C2 . . 173.2(7)
C201 C2 C1 . . 178.8(7)
Fe1 C101 C1011 . . 129.1(5)
Fe1 C101 C102 . . 71.2(4)
Fe1 C101 C105 . . 69.1(4)
C1011 C101 C102 . . 126.2(7)
C1011 C101 C105 . . 125.2(8)
C102 C101 C105 . . 108.4(8)
C101 C1011 H1011a . . 108.7
C101 C1011 H1011b . . 108.6
C101 C1011 H1011c . . 111.0
H1011a C1011 H1011b . . 108.1
H1011a C1011 H1011c . . 109.7
H1011b C1011 H1011c . . 110.6
Fe1 C102 C101 . . 70.1(4)
Fe1 C102 C1021 . . 131.7(6)
Fe1 C102 C103 . . 71.0(4)
C101 C102 C1021 . . 126.6(8)
C101 C102 C103 . . 108.5(7)
C1021 C102 C103 . . 124.3(8)
C102 C1021 H1021a . . 110.2
C102 C1021 H1021b . . 108.6
C102 C1021 H1021c . . 111.0
H1021a C1021 H1021b . . 108.1
H1021a C1021 H1021c . . 110.8
H1021b C1021 H1021c . . 108.0
Fe1 C103 C102 . . 70.3(5)
Fe1 C103 C1031 . . 133.9(6)
Fe1 C103 C104 . . 69.6(4)
C102 C103 C1031 . . 125.2(7)
C102 C103 C104 . . 108.0(8)
C1031 C103 C104 . . 125.9(8)
C103 C1031 H1031a . . 107.9
C103 C1031 H1031b . . 107.1
C103 C1031 H1031c . . 111.5
H1031a C1031 H1031b . . 108.3
H1031a C1031 H1031c . . 109.7
H1031b C1031 H1031c . . 112.2
Fe1 C104 C103 . . 70.6(5)
Fe1 C104 C1041 . . 132.2(5)
Fe1 C104 C105 . . 68.6(5)
C103 C104 C1041 . . 126.2(9)
C103 C104 C105 . . 106.0(7)
C1041 C104 C105 . . 127.2(7)
C104 C1041 H1041a . . 104.5
C104 C1041 H1041b . . 105.4
C104 C1041 H1041c . . 111.6
H1041a C1041 H1041b . . 108.3
H1041a C1041 H1041c . . 109.6
H1041b C1041 H1041c . . 116.6
Fe1 C105 C101 . . 71.6(5)
Fe1 C105 C104 . . 71.8(5)
Fe1 C105 C1051 . . 125.2(5)
C101 C105 C104 . . 109.1(7)
C101 C105 C1051 . . 125.7(8)
C104 C105 C1051 . . 125.1(7)
C105 C1051 H1051a . . 112.4
C105 C1051 H1051b . . 111.1
C105 C1051 H1051c . . 110.8
H1051a C1051 H1051b . . 107.7
H1051a C1051 H1051c . . 108.8
H1051b C1051 H1051c . . 105.7
C02 O01 C05 . . 103.8(13)
O01 C02 C03 . . 110.6(14)
O01 C02 H02a . . 104.6
O01 C02 H02b . . 109.8
C03 C02 H02a . . 110.4
C03 C02 H02b . . 112.3
H02a C02 H02b . . 108.9
C02 C03 C04 . . 102.6(12)
C02 C03 H03a . . 108.9
C02 C03 H03b . . 112
C04 C03 H03a . . 113.7
C04 C03 H03b . . 114.5
H03a C03 H03b . . 105.5
C03 C04 C05 . . 104.0(14)
C03 C04 H04a . . 111.5
C03 C04 H04b . . 111.7
C05 C04 H04a . . 111.8
C05 C04 H04b . . 111.6
H04a C04 H04b . . 106.4
O01 C05 C04 . . 105.6(13)
O01 C05 H05a . . 107.1
O01 C05 H05b . . 110.0
C04 C05 H05a . . 112.6
C04 C05 H05b . . 114.5
H05a C05 H05b . . 106.9

loop_
_geom_bond_atom_site_label_1
_geom_bond_atom_site_label_2
_geom_bond_site_symmetry_2
_geom_bond_distance
Fe1 P1 . 2.185(3)
Fe1 P2 . 2.179(2)
Fe1 C1 . 1.913(9)
Fe1 C101 . 2.125(8)
Fe1 C102 . 2.138(7)
Fe1 C103 . 2.147(8)
Fe1 C104 . 2.134(9)
Fe1 C105 . 2.092(8)
Fe2 C201 . 2.084(9)
Fe2 C202 . 2.049(9)
Fe2 C203 . 2.050(9)
Fe2 C204 . 2.055(7)
Fe2 C205 . 2.073(9)
Fe2 C201 '2 566' 2.084(9)
Fe2 C202 '2 566' 2.049(9)
Fe2 C203 '2 566' 2.050(9)
Fe2 C204 '2 566' 2.055(7)
Fe2 C205 '2 566' 2.073(9)
P1 C111 . 1.853(10)
P1 C121 . 1.856(9)
P1 C10 . 1.868(8)
C111 C112 . 1.404(10)
C111 C116 . 1.389(15)
C112 C113 . 1.421(16)
C112 H112 . .965
C113 C114 . 1.39(2)
C113 H113 . .965
C114 C115 . 1.377(17)
C114 H114 . .966
C115 C116 . 1.38(2)
C115 H115 . .964
C116 H116 . .981
C121 C122 . 1.404(13)
C121 C126 . 1.397(12)
C122 C123 . 1.406(15)
C122 H122 . .957
C123 C124 . 1.366(14)
C123 H123 . .987
C124 C125 . 1.387(16)
C124 H124 . .965
C125 C126 . 1.397(14)
C125 H125 . .974
C126 H126 . .978
C10 C20 . 1.526(12)
C10 H10a . .981
C10 H10b . .952
C20 P2 . 1.855(8)
C20 H20a . .942
C20 H20b . .964
P2 C211 . 1.852(10)
P2 C221 . 1.848(8)
C201 C202 . 1.422(13)
C201 C205 . 1.448(12)
C201 C2 . 1.448(13)
C202 C203 . 1.435(14)
C202 H202 . .958
C203 C204 . 1.414(14)
C203 H203 . .956
C204 C205 . 1.419(14)
C204 H204 . .964
C205 H205 . .962
C211 C212 . 1.398(13)
C211 C216 . 1.387(11)
C212 C213 . 1.390(16)
C212 H212 . .955
C213 C214 . 1.391(12)
C213 H213 . .967
C214 C215 . 1.373(15)
C214 H214 . .972
C215 C216 . 1.392(16)
C215 H215 . .978
C216 H216 . .979
C221 C222 . 1.403(14)
C221 C226 . 1.392(13)
C222 C223 . 1.384(12)
C222 H222 . .975
C223 C224 . 1.406(14)
C223 H223 . .945
C224 C225 . 1.381(16)
C224 H224 . .971
C225 C226 . 1.396(12)
C225 H225 . .972
C226 H226 . .958
C1 C2 . 1.231(13)
C101 C1011 . 1.514(13)
C101 C102 . 1.412(12)
C101 C105 . 1.418(11)
C1011 H1011a . .958
C1011 H1011b . .959
C1011 H1011c . .943
C102 C1021 . 1.523(10)
C102 C103 . 1.423(13)
C1021 H1021a . .947
C1021 H1021b . .970
C1021 H1021c . .949
C103 C1031 . 1.525(14)
C103 C104 . 1.459(11)
C1031 H1031a . .955
C1031 H1031b . .960
C1031 H1031c . .952
C104 C1041 . 1.503(14)
C104 C105 . 1.433(13)
C1041 H1041a . .965
C1041 H1041b . .950
C1041 H1041c . .948
C105 C1051 . 1.507(12)
C1051 H1051a . .949
C1051 H1051b . .973
C1051 H1051c . .957
O01 C02 . 1.43(2)
O01 C05 . 1.51(2)
C02 C03 . 1.38(3)
C02 H02a . .979
C02 H02b . .928
C03 C04 . 1.50(2)
C03 H03a . .979
C03 H03b . .971
C04 C05 . 1.47(2)
C04 H04a . .969
C04 H04b . .969
C05 H05a . .979
C05 H05b . .953
